data_7017848
loop_
_publ_author_name
'Villalobos, Leslie'
'Cao, Zhi'
'Fanwick, Phillip E.'
'Ren, Tong'

_publ_section_title
;
 Diruthenium(II,III) tetramidates as a new class of oxygenation catalysts.
;
_journal_issue 2
_journal_name_full 'Dalton transactions (Cambridge, England : 2003)'
_journal_page_first 644
_journal_page_last 650
_journal_paper_doi 10.1039/c1dt11530h
_journal_volume 41
_journal_year 2012
_chemical_formula_moiety 'C16 H32 Cl1 N4 O4 Ru2,2(C1 H4 O1)'
_chemical_formula_sum 'C18 H40 Cl N4 O6 Ru2'
_chemical_formula_weight 646.14
_space_group_IT_number 13
_symmetry_cell_setting monoclinic
_symmetry_space_group_name_Hall '-P 2yc'
_symmetry_space_group_name_H-M 'P 1 2/c 1'
_atom_type_scat_source 'International Tables for Crystallography (Vol C)'
_audit_creation_date 24-07-09
_audit_creation_method 'SHELXL and local programs'
_audit_update_record ' ?'
_cell_angle_alpha 90.00
_cell_angle_beta 101.481(7)
_cell_angle_gamma 90.00
_cell_formula_units_Z 2
_cell_length_a 11.6827(8)
_cell_length_b 9.4837(5)
_cell_length_c 12.5641(9)
_cell_measurement_reflns_used 3440
_cell_measurement_temperature 150(2)
_cell_measurement_theta_max 72
_cell_measurement_theta_min 3
_cell_volume 1364.19(16)
_computing_cell_refinement 'DENZO/SCALEPACK (Otwinowski & Minor, 1996)'
_computing_data_collection 'CrystalClear(Rigaku, 2001)'
_computing_data_reduction 'DENZO/SCALEPACK (Otwinowski & Minor, 1996)'
_computing_molecular_graphics
;
ORTEP (Johnson, 1976)
PLATON (Spek, 1997)
;
_computing_publication_material 'SHELX97(Sheldrick, 2008) and local programs'
_computing_structure_refinement 'SHELX97 (Sheldrick, 2008)'
_computing_structure_solution
;
Direct methods (SIR2004, Burla et al., 2005)
;
_diffrn_ambient_temperature 150(2)
_diffrn_measured_fraction_theta_full 0.8740
_diffrn_measured_fraction_theta_max 0.8740
_diffrn_measurement_device_type Rigaku_Rapid_II
_diffrn_measurement_method \w
_diffrn_radiation_monochromator 'confocal optics'
_diffrn_radiation_type CU-K\a
_diffrn_radiation_wavelength 1.54184
_diffrn_reflns_av_R_equivalents 0.057
_diffrn_reflns_limit_h_max 14
_diffrn_reflns_limit_h_min -14
_diffrn_reflns_limit_k_max 11
_diffrn_reflns_limit_k_min -7
_diffrn_reflns_limit_l_max 15
_diffrn_reflns_limit_l_min -15
_diffrn_reflns_number 5761
_diffrn_reflns_theta_full 72.2
_diffrn_reflns_theta_max 72.15
_diffrn_reflns_theta_min 3.59
_diffrn_standards_number 0
_exptl_absorpt_coefficient_mu 10.423
_exptl_absorpt_correction_T_max 0.5938
_exptl_absorpt_correction_T_min 0.5322
_exptl_absorpt_correction_type multi-scan
_exptl_absorpt_process_details 'SCALEPACK (Otwinowski & Minor, 1997)'
_exptl_crystal_colour_primary brown
_exptl_crystal_density_diffrn 1.573
_exptl_crystal_density_method 'not measured'
_exptl_crystal_description needle
_exptl_crystal_F_000 658
_exptl_crystal_size_max 0.16
_exptl_crystal_size_mid 0.08
_exptl_crystal_size_min 0.05
_refine_diff_density_max 1.05
_refine_diff_density_min -1.09
_refine_ls_extinction_method none
_refine_ls_goodness_of_fit_ref 1.129
_refine_ls_hydrogen_treatment mixed
_refine_ls_matrix_type full
_refine_ls_number_parameters 138
_refine_ls_number_reflns 2357
_refine_ls_number_restraints 0
_refine_ls_R_factor_all 0.049
_refine_ls_R_factor_gt 0.047
_refine_ls_shift/su_max 0.001
_refine_ls_structure_factor_coef Fsqd
_refine_ls_weighting_details '1/[\s^2^(Fo^2^)+(0.0795P)^2^+3.2703P] where P=(Fo^2^+2Fc^2^)/3 '
_refine_ls_weighting_scheme calc
_refine_ls_wR_factor_gt 0.135
_refine_ls_wR_factor_ref 0.138
_reflns_number_gt 2262
_reflns_number_total 2357
_reflns_threshold_expression >2.0\s(I)
_cod_data_source_file c1dt11530h.txt
_cod_data_source_block LVC1
_cod_depositor_comments
;
The following automatic conversions were performed:

'_refine_ls_weighting_scheme' value 'calc ' changed to 'calc'
according to /home/saulius/struct/CIF-dictionaries/cif_core.dic
dictionary named 'cif_core.dic' version 2.4.1 from 2010-06-29.

Automatic conversion script
Id: cif_fix_values 1715 2011-07-08 13:25:40Z adriana 
;
_cod_original_cell_volume 1364.19(15)
_cod_original_formula_sum 'C18 H40 Cl1 N4 O6 Ru2'
_cod_database_code 7017848

loop_
_symmetry_equiv_pos_as_xyz
'x, y, z'
'-x, y, -z+1/2'
'-x, -y, -z'
'x, -y, z-1/2'

loop_
_atom_site_label
_atom_site_fract_x
_atom_site_fract_y
_atom_site_fract_z
_atom_site_U_iso_or_equiv
_atom_site_adp_type
_atom_site_occupancy
_atom_site_symmetry_multiplicity
_atom_site_calc_flag
_atom_site_refinement_flags
Ru1 0.00222(3) 0.56499(4) 0.07765(3) 0.02903(19) Uani 1 1 d .
Cl1 0.0000 0.70949(17) 0.2500 0.0330(4) Uani 1 2 d S
O1 0.1605(3) 0.4782(4) 0.1513(3) 0.0336(7) Uani 1 1 d .
O2 0.0912(3) 0.7251(4) 0.0203(3) 0.0348(7) Uani 1 1 d .
O91 0.3003(5) 0.6800(7) 0.3208(4) 0.0737(15) Uani 1 1 d .
N1 -0.1536(4) 0.6476(5) 0.0027(3) 0.0365(9) Uani 1 1 d .
N2 -0.0829(4) 0.4026(5) 0.1323(3) 0.0331(9) Uani 1 1 d .
C11 0.2081(4) 0.3902(6) 0.0924(4) 0.0351(10) Uani 1 1 d .
C12 0.3306(5) 0.3428(6) 0.1410(5) 0.0414(12) Uiso 1 1 d .
C13 0.4161(6) 0.4411(6) 0.1001(6) 0.0542(16) Uiso 1 1 d .
C14 0.3534(6) 0.1889(7) 0.1159(6) 0.0565(16) Uiso 1 1 d .
C21 0.1132(4) 0.7116(6) -0.0748(4) 0.0343(10) Uani 1 1 d .
C22 0.1735(5) 0.8328(6) -0.1184(4) 0.0394(11) Uani 1 1 d .
C23 0.3027(5) 0.8342(7) -0.0641(6) 0.0551(16) Uani 1 1 d .
C24 0.1144(6) 0.9720(7) -0.1030(6) 0.0559(16) Uani 1 1 d .
C91 0.3284(9) 0.7903(10) 0.2581(7) 0.087(3) Uani 1 1 d .
H1 -0.186(8) 0.691(9) 0.041(8) 0.087 Uiso 1 1 d .
H2 -0.097(9) 0.401(11) 0.187(9) 0.104 Uiso 1 1 d .
H12 0.3426 0.3534 0.2217 0.050 Uiso 1 1 calc R
H22 0.1678 0.8175 -0.1981 0.047 Uiso 1 1 calc R
H91 0.2664 0.6162 0.2799 0.111 Uiso 1 1 calc R
H13A 0.4961 0.4182 0.1366 0.081 Uiso 1 1 calc R
H13B 0.3987 0.5391 0.1159 0.081 Uiso 1 1 calc R
H13C 0.4085 0.4291 0.0215 0.081 Uiso 1 1 calc R
H14A 0.2948 0.1288 0.1392 0.085 Uiso 1 1 calc R
H14B 0.4315 0.1616 0.1547 0.085 Uiso 1 1 calc R
H14C 0.3486 0.1778 0.0375 0.085 Uiso 1 1 calc R
H23A 0.3103 0.8506 0.0141 0.083 Uiso 1 1 calc R
H23B 0.3427 0.9098 -0.0955 0.083 Uiso 1 1 calc R
H23C 0.3381 0.7433 -0.0758 0.083 Uiso 1 1 calc R
H24A 0.0325 0.9684 -0.1404 0.084 Uiso 1 1 calc R
H24B 0.1542 1.0487 -0.1333 0.084 Uiso 1 1 calc R
H24C 0.1186 0.9887 -0.0254 0.084 Uiso 1 1 calc R
H91A 0.3772 0.8588 0.3051 0.130 Uiso 1 1 calc R
H91B 0.2566 0.8364 0.2205 0.130 Uiso 1 1 calc R
H91C 0.3714 0.7536 0.2046 0.130 Uiso 1 1 calc R

loop_
_atom_site_aniso_label
_atom_site_aniso_U_11
_atom_site_aniso_U_22
_atom_site_aniso_U_33
_atom_site_aniso_U_12
_atom_site_aniso_U_13
_atom_site_aniso_U_23
Ru1 0.0288(3) 0.0370(3) 0.0203(3) -0.00075(12) 0.00240(17) -0.00103(12)
Cl1 0.0406(8) 0.0359(8) 0.0219(7) 0.0000 0.0050(6) 0.0000
O1 0.0310(17) 0.0461(18) 0.0223(17) 0.0000(15) 0.0018(13) -0.0012(15)
O2 0.0412(19) 0.0397(18) 0.0234(16) -0.0052(15) 0.0061(14) -0.0019(14)
O91 0.060(3) 0.113(5) 0.046(3) -0.023(3) 0.006(2) 0.000(3)
N1 0.039(2) 0.044(2) 0.025(2) 0.0037(18) 0.0021(17) -0.0017(18)
N2 0.036(2) 0.040(2) 0.023(2) -0.0016(18) 0.0070(17) 0.0039(18)
C11 0.038(3) 0.044(3) 0.021(2) 0.000(2) 0.0025(19) 0.004(2)
C21 0.029(2) 0.046(3) 0.026(2) 0.002(2) 0.0010(18) 0.000(2)
C22 0.043(3) 0.046(3) 0.028(2) -0.003(2) 0.006(2) 0.005(2)
C23 0.038(3) 0.061(4) 0.067(4) -0.008(3) 0.011(3) 0.005(3)
C24 0.064(4) 0.043(3) 0.064(4) 0.002(3) 0.019(3) 0.012(3)
C91 0.108(7) 0.090(6) 0.075(6) -0.027(5) 0.051(5) -0.014(5)

loop_
_atom_type_symbol
_atom_type_radius_bond
Ru 1.25
Cl 0.99
O 0.73
N 0.75
C 0.77
H 0.32

loop_
_geom_angle_atom_site_label_1
_geom_angle_atom_site_label_2
_geom_angle_atom_site_label_3
_geom_angle
_geom_angle_site_symmetry_1
_geom_angle_site_symmetry_3
N2 Ru1 N1 89.73(18) . .
N2 Ru1 O2 178.30(16) . .
N1 Ru1 O2 91.26(17) . .
N2 Ru1 O1 90.07(16) . .
N1 Ru1 O1 178.85(15) . .
O2 Ru1 O1 88.91(14) . .
N2 Ru1 Ru1 87.16(13) . 3_565
N1 Ru1 Ru1 86.93(12) . 3_565
O2 Ru1 Ru1 91.51(9) . 3_565
O1 Ru1 Ru1 91.93(10) . 3_565
N2 Ru1 Cl1 91.82(13) . .
N1 Ru1 Cl1 91.53(12) . .
O2 Ru1 Cl1 89.54(10) . .
O1 Ru1 Cl1 89.60(10) . .
Ru1 Ru1 Cl1 178.16(2) 3_565 .
Ru1 Cl1 Ru1 115.47(6) . 2_555
C11 O1 Ru1 116.3(3) . .
C21 O2 Ru1 117.7(3) . .
C91 O91 H91 109.50 . .
C11 N1 Ru1 123.7(4) 3_565 .
C11 N1 H1 121(7) 3_565 .
Ru1 N1 H1 114(7) . .
C21 N2 Ru1 122.5(4) 3_565 .
C21 N2 H2 114(8) 3_565 .
Ru1 N2 H2 123(8) . .
N1 C11 O1 121.0(5) 3_565 .
N1 C11 C12 123.1(5) 3_565 .
O1 C11 C12 115.9(4) . .
C11 C12 C14 113.0(5) . .
C11 C12 C13 108.3(5) . .
C14 C12 C13 111.1(5) . .
C11 C12 H12 108.10 . .
C14 C12 H12 108.10 . .
C13 C12 H12 108.10 . .
C12 C13 H13A 109.50 . .
C12 C13 H13B 109.50 . .
H13A C13 H13B 109.50 . .
C12 C13 H13C 109.50 . .
H13A C13 H13C 109.50 . .
H13B C13 H13C 109.50 . .
C12 C14 H14A 109.50 . .
C12 C14 H14B 109.50 . .
H14A C14 H14B 109.50 . .
C12 C14 H14C 109.50 . .
H14A C14 H14C 109.50 . .
H14B C14 H14C 109.50 . .
O2 C21 N2 121.0(5) . 3_565
O2 C21 C22 117.4(4) . .
N2 C21 C22 121.6(4) 3_565 .
C21 C22 C24 111.0(5) . .
C21 C22 C23 109.6(5) . .
C24 C22 C23 111.6(5) . .
C21 C22 H22 108.10 . .
C24 C22 H22 108.10 . .
C23 C22 H22 108.10 . .
C22 C23 H23A 109.50 . .
C22 C23 H23B 109.50 . .
H23A C23 H23B 109.50 . .
C22 C23 H23C 109.50 . .
H23A C23 H23C 109.50 . .
H23B C23 H23C 109.50 . .
C22 C24 H24A 109.50 . .
C22 C24 H24B 109.50 . .
H24A C24 H24B 109.50 . .
C22 C24 H24C 109.50 . .
H24A C24 H24C 109.50 . .
H24B C24 H24C 109.50 . .
O91 C91 H91A 109.50 . .
O91 C91 H91B 109.50 . .
H91A C91 H91B 109.50 . .
O91 C91 H91C 109.50 . .
H91A C91 H91C 109.50 . .
H91B C91 H91C 109.50 . .

loop_
_geom_bond_atom_site_label_1
_geom_bond_atom_site_label_2
_geom_bond_distance
_geom_bond_site_symmetry_2
Ru1 N2 2.026(4) .
Ru1 N1 2.033(4) .
Ru1 O2 2.050(3) .
Ru1 O1 2.067(3) .
Ru1 Ru1 2.2997(7) 3_565
Ru1 Cl1 2.5671(9) .
Cl1 Ru1 2.5672(9) 2_555
O1 C11 1.310(7) .
O2 C21 1.277(6) .
O91 C91 1.387(10) .
O91 H91 0.8400 .
N1 C11 1.288(7) 3_565
N1 H1 0.79(9) .
N2 C21 1.312(7) 3_565
N2 H2 0.74(11) .
C11 N1 1.288(7) 3_565
C11 C12 1.509(7) .
C12 C14 1.528(8) .
C12 C13 1.528(8) .
C12 H12 1.0000 .
C13 H13A 0.9800 .
C13 H13B 0.9800 .
C13 H13C 0.9800 .
C14 H14A 0.9800 .
C14 H14B 0.9800 .
C14 H14C 0.9800 .
C21 N2 1.312(7) 3_565
C21 C22 1.507(7) .
C22 C24 1.520(8) .
C22 C23 1.528(8) .
C22 H22 1.0000 .
C23 H23A 0.9800 .
C23 H23B 0.9800 .
C23 H23C 0.9800 .
C24 H24A 0.9800 .
C24 H24B 0.9800 .
C24 H24C 0.9800 .
C91 H91A 0.9800 .
C91 H91B 0.9800 .
C91 H91C 0.9800 .

loop_
_geom_torsion_atom_site_label_1
_geom_torsion_atom_site_label_2
_geom_torsion_atom_site_label_3
_geom_torsion_atom_site_label_4
_geom_torsion
_geom_torsion_site_symmetry_1
_geom_torsion_site_symmetry_4
N2 Ru1 Cl1 Ru1 28.43(12) . 2
N1 Ru1 Cl1 Ru1 118.21(13) . 2
O2 Ru1 Cl1 Ru1 -150.55(10) . 2
O1 Ru1 Cl1 Ru1 -61.63(10) . 2
Ru1 Ru1 Cl1 Ru1 84.7(12) 3_565 2
N2 Ru1 O1 C11 89.9(4) . .
N1 Ru1 O1 C11 10(8) . .
O2 Ru1 O1 C11 -88.7(4) . .
Ru1 Ru1 O1 C11 2.8(4) 3_565 .
Cl1 Ru1 O1 C11 -178.3(4) . .
N2 Ru1 O2 C21 40(5) . .
N1 Ru1 O2 C21 -85.0(4) . .
O1 Ru1 O2 C21 93.9(4) . .
Ru1 Ru1 O2 C21 2.0(3) 3_565 .
Cl1 Ru1 O2 C21 -176.5(3) . .
N2 Ru1 N1 C11 -84.5(5) . 3_565
O2 Ru1 N1 C11 94.1(5) . 3_565
O1 Ru1 N1 C11 -4(9) . 3_565
Ru1 Ru1 N1 C11 2.7(4) 3_565 3_565
Cl1 Ru1 N1 C11 -176.3(4) . 3_565
N1 Ru1 N2 C21 86.4(4) . 3_565
O2 Ru1 N2 C21 -39(5) . 3_565
O1 Ru1 N2 C21 -92.5(4) . 3_565
Ru1 Ru1 N2 C21 -0.6(4) 3_565 3_565
Cl1 Ru1 N2 C21 177.9(4) . 3_565
Ru1 O1 C11 N1 -5.4(7) . 3_565
Ru1 O1 C11 C12 172.0(3) . .
N1 C11 C12 C14 -39.2(8) 3_565 .
O1 C11 C12 C14 143.5(5) . .
N1 C11 C12 C13 84.4(7) 3_565 .
O1 C11 C12 C13 -93.0(6) . .
Ru1 O2 C21 N2 -2.0(6) . 3_565
Ru1 O2 C21 C22 177.1(3) . .
O2 C21 C22 C24 -48.3(6) . .
N2 C21 C22 C24 130.9(6) 3_565 .
O2 C21 C22 C23 75.5(6) . .
N2 C21 C22 C23 -105.3(6) 3_565 .
